data_4029004
loop_
_publ_author_name
'Kim, Jihyun'
'Kim, Hyuna'
'Kim, Nana'
'Yu, Chan-Mo'

_publ_section_title
;
 Regulation of Diastereoselectivity in the Carbocyclization of Allenyl
 (S)-N-tert-Butylsulfinimines through a Three-Component Assembly.
;
_journal_issue 3
_journal_name_full 'The Journal of organic chemistry'
_journal_page_first 1040
_journal_paper_doi 10.1021/jo4025072
_journal_volume 79
_journal_year 2014
_chemical_formula_sum 'C20 H34 N2 O3 S2 Sn'
_chemical_formula_weight 533.30
_chemical_name_systematic
; 
 ? 
;
_space_group_IT_number 4
_symmetry_cell_setting monoclinic
_symmetry_space_group_name_Hall 'P 2yb'
_symmetry_space_group_name_H-M 'P 1 21 1'
_atom_sites_solution_hydrogens geom
_atom_sites_solution_primary direct
_atom_sites_solution_secondary difmap
_audit_creation_method SHELXL-97
_cell_angle_alpha 90.00
_cell_angle_beta 106.170(4)
_cell_angle_gamma 90.00
_cell_formula_units_Z 2
_cell_length_a 12.0270(10)
_cell_length_b 6.5477(5)
_cell_length_c 16.2446(13)
_cell_measurement_reflns_used 9172
_cell_measurement_temperature 296(2)
_cell_measurement_theta_max 23.22
_cell_measurement_theta_min 2.47
_cell_volume 1228.64(17)
_computing_cell_refinement 'Bruker SMART'
_computing_data_collection 'Bruker SMART'
_computing_data_reduction 'Bruker SAINT'
_computing_molecular_graphics 'Bruker SHELXTL'
_computing_publication_material 'Bruker SHELXTL'
_computing_structure_refinement 'Bruker SHELXTL'
_computing_structure_solution 'Bruker SHELXTL'
_diffrn_ambient_temperature 296(2)
_diffrn_measured_fraction_theta_full 0.956
_diffrn_measured_fraction_theta_max 0.956
_diffrn_measurement_device_type 'CCD area detector'
_diffrn_measurement_method 'phi and omega scans'
_diffrn_radiation_monochromator graphite
_diffrn_radiation_source 'sealed tube'
_diffrn_radiation_type MoK\a
_diffrn_radiation_wavelength 0.71073
_diffrn_reflns_av_R_equivalents 0.0412
_diffrn_reflns_av_sigmaI/netI 0.0585
_diffrn_reflns_limit_h_max 16
_diffrn_reflns_limit_h_min -13
_diffrn_reflns_limit_k_max 8
_diffrn_reflns_limit_k_min -8
_diffrn_reflns_limit_l_max 22
_diffrn_reflns_limit_l_min -21
_diffrn_reflns_number 17402
_diffrn_reflns_theta_full 28.79
_diffrn_reflns_theta_max 28.79
_diffrn_reflns_theta_min 1.88
_exptl_absorpt_coefficient_mu 1.231
_exptl_absorpt_correction_T_max 0.9524
_exptl_absorpt_correction_T_min 0.5254
_exptl_absorpt_correction_type multi-scan
_exptl_crystal_colour colourless
_exptl_crystal_density_diffrn 1.442
_exptl_crystal_density_method 'not measured'
_exptl_crystal_description BLOCK
_exptl_crystal_F_000 548
_exptl_crystal_size_max 0.60
_exptl_crystal_size_mid 0.12
_exptl_crystal_size_min 0.04
_refine_diff_density_max 0.640
_refine_diff_density_min -0.476
_refine_diff_density_rms 0.074
_refine_ls_abs_structure_details 'Flack H D (1983), Acta Cryst. A39, 876-881'
_refine_ls_abs_structure_Flack 0.02(2)
_refine_ls_extinction_coef 0.0007(5)
_refine_ls_extinction_expression Fc^*^=kFc[1+0.001xFc^2^\l^3^/sin(2\q)]^-1/4^
_refine_ls_extinction_method SHELXL
_refine_ls_goodness_of_fit_ref 1.043
_refine_ls_hydrogen_treatment constr
_refine_ls_matrix_type full
_refine_ls_number_parameters 290
_refine_ls_number_reflns 5408
_refine_ls_number_restraints 1
_refine_ls_restrained_S_all 1.043
_refine_ls_R_factor_all 0.0634
_refine_ls_R_factor_gt 0.0376
_refine_ls_shift/su_max 0.001
_refine_ls_shift/su_mean 0.000
_refine_ls_structure_factor_coef Fsqd
_refine_ls_weighting_details 'calc w=1/[\s^2^(Fo^2^)+(0.0280P)^2^+0.0000P] where P=(Fo^2^+2Fc^2^)/3'
_refine_ls_weighting_scheme calc
_refine_ls_wR_factor_gt 0.0643
_refine_ls_wR_factor_ref 0.0703
_reflns_number_gt 3976
_reflns_number_total 5408
_reflns_threshold_expression >2sigma(I)
_cod_data_source_file jo4025072_si_001.cif
_cod_data_source_block ycm
_cod_depositor_comments
;
The following automatic conversions were performed:

'_symmetry_cell_setting' value 'Monoclinic' changed to 'monoclinic'
according to
/usr/data/users/saulius/automatic-downloads/current/ACS/lib/dictionaries/cif_core.dic
dictionary named 'cif_core.dic' version 2.4.2 from
2011-04-26.

'_exptl_absorpt_correction_type' value 'MULTI-SCAN'
changed to 'multi-scan' according to
/usr/data/users/saulius/automatic-downloads/current/ACS/lib/dictionaries/cif_core.dic
dictionary named 'cif_core.dic' version 2.4.2 from
2011-04-26.

'_refine_ls_hydrogen_treatment' value 'CONSTR' changed
to 'constr' according to
/usr/data/users/saulius/automatic-downloads/current/ACS/lib/dictionaries/cif_core.dic
dictionary named 'cif_core.dic' version 2.4.2 from 2011-04-26.

Automatic conversion script
Id: cif_fix_values 2281 2013-09-26 08:29:07Z andrius 
;
_cod_original_sg_symbol_H-M 'P2(1)   '
_cod_database_code 4029004

loop_
_symmetry_equiv_pos_as_xyz
'x, y, z'
'-x, y+1/2, -z'

loop_
_atom_site_label
_atom_site_type_symbol
_atom_site_fract_x
_atom_site_fract_y
_atom_site_fract_z
_atom_site_U_iso_or_equiv
_atom_site_adp_type
_atom_site_occupancy
_atom_site_symmetry_multiplicity
_atom_site_calc_flag
_atom_site_refinement_flags
Sn1 Sn 0.810167(19) -0.28603(6) 0.849712(14) 0.04446(10) Uani 1 1 d .
S1 S 0.32352(9) 0.0199(2) 0.51400(6) 0.0543(3) Uani 1 1 d .
S2 S 0.37144(10) -0.45876(18) 0.76997(7) 0.0517(3) Uani 1 1 d .
O1 O 0.3501(2) 0.2315(8) 0.50645(18) 0.0742(10) Uani 1 1 d .
O2 O 0.2922(3) -0.1057(6) 0.43962(17) 0.0756(11) Uani 1 1 d .
O3 O 0.4378(3) -0.6358(5) 0.8125(3) 0.0895(12) Uani 1 1 d .
N1 N 0.4359(3) -0.0809(6) 0.5789(2) 0.0449(9) Uani 1 1 d .
N2 N 0.4579(2) -0.2740(8) 0.75406(18) 0.0436(7) Uani 1 1 d .
C1 C -0.0888(4) -0.0012(10) 0.6592(3) 0.0817(17) Uani 1 1 d .
H1A H -0.1297 -0.1274 0.6433 0.123 Uiso 1 1 calc R
H1B H -0.1386 0.1109 0.6350 0.123 Uiso 1 1 calc R
H1C H -0.0648 0.0111 0.7205 0.123 Uiso 1 1 calc R
C2 C 0.0159(4) 0.0016(8) 0.6259(3) 0.0506(11) Uani 1 1 d .
C3 C 0.0905(4) 0.1672(8) 0.6381(3) 0.0581(15) Uani 1 1 d .
H3 H 0.0763 0.2790 0.6690 0.070 Uiso 1 1 calc R
C4 C 0.1850(4) 0.1715(8) 0.6059(2) 0.0529(13) Uani 1 1 d .
H4 H 0.2334 0.2850 0.6151 0.063 Uiso 1 1 calc R
C5 C 0.2074(3) 0.0092(7) 0.5606(2) 0.0452(10) Uani 1 1 d .
C6 C 0.1366(4) -0.1596(7) 0.5484(3) 0.0503(11) Uani 1 1 d .
H6 H 0.1523 -0.2715 0.5182 0.060 Uiso 1 1 calc R
C7 C 0.0419(4) -0.1630(7) 0.5811(3) 0.0545(12) Uani 1 1 d .
H7 H -0.0052 -0.2781 0.5729 0.065 Uiso 1 1 calc R
C8 C 0.4384(4) -0.3027(11) 0.5999(2) 0.0445(10) Uani 1 1 d .
C9 C 0.5205(3) -0.3121(9) 0.6896(2) 0.0361(10) Uani 1 1 d .
C10 C 0.6019(3) -0.1302(7) 0.6929(3) 0.0378(10) Uani 1 1 d .
C11 C 0.5158(4) 0.0384(7) 0.6466(3) 0.0462(11) Uani 1 1 d .
C12 C 0.3201(3) -0.3278(9) 0.8529(2) 0.0488(18) Uani 1 1 d .
C13 C 0.4191(4) -0.2799(17) 0.9298(2) 0.0923(17) Uani 1 1 d .
H13A H 0.4591 -0.4038 0.9519 0.138 Uiso 1 1 calc R
H13B H 0.3901 -0.2173 0.9732 0.138 Uiso 1 1 calc R
H13C H 0.4716 -0.1879 0.9137 0.138 Uiso 1 1 calc R
C14 C 0.2402(6) -0.4840(11) 0.8765(4) 0.107(2) Uani 1 1 d .
H14A H 0.1763 -0.5120 0.8273 0.161 Uiso 1 1 calc R
H14B H 0.2117 -0.4307 0.9218 0.161 Uiso 1 1 calc R
H14C H 0.2824 -0.6079 0.8953 0.161 Uiso 1 1 calc R
C15 C 0.2554(5) -0.1402(10) 0.8158(4) 0.0887(19) Uani 1 1 d .
H15A H 0.1930 -0.1762 0.7667 0.133 Uiso 1 1 calc R
H15B H 0.3067 -0.0474 0.7988 0.133 Uiso 1 1 calc R
H15C H 0.2248 -0.0760 0.8580 0.133 Uiso 1 1 calc R
C16 C 0.6785(3) -0.0776(7) 0.7794(2) 0.0414(10) Uani 1 1 d .
C17 C 0.6676(5) 0.0896(9) 0.8211(4) 0.0760(17) Uani 1 1 d .
C18 C 0.7437(4) -0.4360(8) 0.9424(3) 0.0681(14) Uani 1 1 d .
H18A H 0.6797 -0.5213 0.9138 0.102 Uiso 1 1 calc R
H18B H 0.7180 -0.3359 0.9763 0.102 Uiso 1 1 calc R
H18C H 0.8033 -0.5184 0.9790 0.102 Uiso 1 1 calc R
C19 C 0.8666(4) -0.5053(9) 0.7725(3) 0.0753(16) Uani 1 1 d .
H19A H 0.8020 -0.5873 0.7421 0.113 Uiso 1 1 calc R
H19B H 0.9248 -0.5914 0.8085 0.113 Uiso 1 1 calc R
H19C H 0.8983 -0.4358 0.7321 0.113 Uiso 1 1 calc R
C20 C 0.9517(4) -0.1002(9) 0.9174(3) 0.0832(17) Uani 1 1 d .
H20A H 0.9832 -0.0298 0.8772 0.125 Uiso 1 1 calc R
H20B H 1.0104 -0.1848 0.9538 0.125 Uiso 1 1 calc R
H20C H 0.9251 -0.0025 0.9517 0.125 Uiso 1 1 calc R
H2A H 0.504(3) -0.222(5) 0.807(2) 0.043(11) Uiso 1 1 d .
H8A H 0.365(3) -0.358(5) 0.595(2) 0.040(11) Uiso 1 1 d .
H10 H 0.647(3) -0.178(5) 0.6545(19) 0.026(9) Uiso 1 1 d .
H17B H 0.608(4) 0.173(10) 0.792(3) 0.089(17) Uiso 1 1 d .
H17A H 0.721(4) 0.127(6) 0.884(3) 0.064(13) Uiso 1 1 d .
H11A H 0.558(3) 0.134(5) 0.6236(18) 0.022(9) Uiso 1 1 d .
H9 H 0.556(3) -0.441(6) 0.695(2) 0.022(10) Uiso 1 1 d .
H11B H 0.478(3) 0.106(5) 0.685(2) 0.039(11) Uiso 1 1 d .
H8B H 0.465(3) -0.378(6) 0.557(2) 0.038(11) Uiso 1 1 d .

loop_
_atom_site_aniso_label
_atom_site_aniso_U_11
_atom_site_aniso_U_22
_atom_site_aniso_U_33
_atom_site_aniso_U_23
_atom_site_aniso_U_13
_atom_site_aniso_U_12
Sn1 0.03543(14) 0.04716(17) 0.04731(15) -0.0018(2) 0.00576(10) 0.0023(2)
S1 0.0374(6) 0.0812(9) 0.0425(6) 0.0141(7) 0.0083(5) -0.0011(7)
S2 0.0528(7) 0.0483(7) 0.0631(7) -0.0054(6) 0.0310(6) -0.0088(6)
O1 0.0494(16) 0.091(3) 0.0790(19) 0.046(3) 0.0135(14) -0.004(3)
O2 0.0518(19) 0.133(3) 0.0409(16) -0.006(2) 0.0118(14) 0.004(2)
O3 0.118(3) 0.049(2) 0.128(3) 0.016(2) 0.078(3) 0.025(2)
N1 0.0303(18) 0.058(3) 0.0431(18) 0.0068(18) 0.0044(15) -0.0031(17)
N2 0.0468(17) 0.0431(19) 0.0445(16) -0.007(3) 0.0186(14) -0.009(3)
C1 0.066(3) 0.107(5) 0.084(3) 0.023(3) 0.042(3) 0.017(3)
C2 0.039(2) 0.061(3) 0.051(2) 0.014(2) 0.012(2) 0.010(2)
C3 0.062(3) 0.053(4) 0.060(2) 0.002(2) 0.017(2) 0.007(3)
C4 0.049(2) 0.047(4) 0.058(2) 0.009(2) 0.0079(19) -0.006(2)
C5 0.034(2) 0.058(3) 0.041(2) 0.006(2) 0.0060(17) -0.001(2)
C6 0.039(2) 0.056(3) 0.054(3) -0.006(2) 0.009(2) -0.006(2)
C7 0.039(3) 0.063(3) 0.061(3) 0.003(2) 0.014(2) -0.014(2)
C8 0.036(2) 0.055(3) 0.043(2) -0.007(3) 0.0122(17) -0.003(4)
C9 0.0364(18) 0.034(3) 0.0395(17) -0.011(2) 0.0139(15) 0.000(3)
C10 0.029(2) 0.045(3) 0.041(2) -0.001(2) 0.012(2) 0.000(2)
C11 0.037(3) 0.048(3) 0.052(2) 0.010(3) 0.008(2) -0.003(2)
C12 0.044(2) 0.055(6) 0.054(2) 0.011(2) 0.0240(19) 0.003(2)
C13 0.081(3) 0.155(5) 0.046(2) 0.000(5) 0.025(2) 0.028(6)
C14 0.120(5) 0.117(5) 0.117(5) -0.002(5) 0.086(4) -0.021(5)
C15 0.102(5) 0.096(5) 0.081(4) 0.015(4) 0.048(4) 0.044(4)
C16 0.032(2) 0.044(3) 0.046(2) 0.000(2) 0.0076(18) -0.003(2)
C17 0.070(4) 0.066(4) 0.069(3) -0.015(3) -0.018(3) 0.015(3)
C18 0.071(3) 0.072(4) 0.061(3) 0.002(3) 0.017(3) 0.004(3)
C19 0.079(4) 0.068(4) 0.081(3) -0.010(3) 0.027(3) 0.020(3)
C20 0.054(3) 0.086(4) 0.092(4) -0.012(3) -0.010(3) -0.017(3)

loop_
_atom_type_symbol
_atom_type_description
_atom_type_scat_dispersion_real
_atom_type_scat_dispersion_imag
_atom_type_scat_source
C C 0.0033 0.0016 'International Tables Vol C Tables 4.2.6.8 and 6.1.1.4'
H H 0.0000 0.0000 'International Tables Vol C Tables 4.2.6.8 and 6.1.1.4'
N N 0.0061 0.0033 'International Tables Vol C Tables 4.2.6.8 and 6.1.1.4'
O O 0.0106 0.0060 'International Tables Vol C Tables 4.2.6.8 and 6.1.1.4'
S S 0.1246 0.1234 'International Tables Vol C Tables 4.2.6.8 and 6.1.1.4'
Sn Sn -0.6537 1.4246 'International Tables Vol C Tables 4.2.6.8 and 6.1.1.4'

loop_
_geom_angle_atom_site_label_1
_geom_angle_atom_site_label_2
_geom_angle_atom_site_label_3
_geom_angle
C18 Sn1 C20 107.5(2)
C18 Sn1 C19 110.4(2)
C20 Sn1 C19 110.4(2)
C18 Sn1 C16 107.46(17)
C20 Sn1 C16 105.9(2)
C19 Sn1 C16 114.83(18)
O2 S1 O1 119.9(2)
O2 S1 N1 107.2(2)
O1 S1 N1 106.63(18)
O2 S1 C5 106.7(2)
O1 S1 C5 107.2(2)
N1 S1 C5 108.92(17)
O3 S2 N2 111.5(2)
O3 S2 C12 105.8(2)
N2 S2 C12 97.3(2)
C11 N1 C8 112.3(3)
C11 N1 S1 121.9(3)
C8 N1 S1 120.7(3)
C9 N2 S2 116.9(4)
C9 N2 H2A 115(2)
S2 N2 H2A 111(2)
C2 C1 H1A 109.5
C2 C1 H1B 109.5
H1A C1 H1B 109.5
C2 C1 H1C 109.5
H1A C1 H1C 109.5
H1B C1 H1C 109.5
C7 C2 C3 116.9(4)
C7 C2 C1 120.9(5)
C3 C2 C1 122.2(5)
C4 C3 C2 122.1(5)
C4 C3 H3 118.9
C2 C3 H3 118.9
C5 C4 C3 119.8(4)
C5 C4 H4 120.1
C3 C4 H4 120.1
C4 C5 C6 119.8(4)
C4 C5 S1 120.0(4)
C6 C5 S1 120.1(4)
C5 C6 C7 120.0(4)
C5 C6 H6 120.0
C7 C6 H6 120.0
C2 C7 C6 121.3(4)
C2 C7 H7 119.3
C6 C7 H7 119.3
N1 C8 C9 103.1(4)
N1 C8 H8A 114(2)
C9 C8 H8A 115(2)
N1 C8 H8B 109(2)
C9 C8 H8B 114(2)
H8A C8 H8B 103(3)
N2 C9 C8 110.6(3)
N2 C9 C10 107.0(4)
C8 C9 C10 103.9(4)
N2 C9 H9 113(2)
C8 C9 H9 106(2)
C10 C9 H9 116(2)
C16 C10 C9 115.6(3)
C16 C10 C11 116.4(4)
C9 C10 C11 101.6(3)
C16 C10 H10 111.3(18)
C9 C10 H10 101.3(19)
C11 C10 H10 109.2(18)
N1 C11 C10 101.1(4)
N1 C11 H11A 111.6(17)
C10 C11 H11A 107.4(18)
N1 C11 H11B 114(2)
C10 C11 H11B 112(2)
H11A C11 H11B 110(3)
C15 C12 C13 111.7(6)
C15 C12 C14 111.2(4)
C13 C12 C14 109.9(5)
C15 C12 S2 109.3(3)
C13 C12 S2 110.9(3)
C14 C12 S2 103.6(4)
C12 C13 H13A 109.5
C12 C13 H13B 109.5
H13A C13 H13B 109.5
C12 C13 H13C 109.5
H13A C13 H13C 109.5
H13B C13 H13C 109.5
C12 C14 H14A 109.5
C12 C14 H14B 109.5
H14A C14 H14B 109.5
C12 C14 H14C 109.5
H14A C14 H14C 109.5
H14B C14 H14C 109.5
C12 C15 H15A 109.5
C12 C15 H15B 109.5
H15A C15 H15B 109.5
C12 C15 H15C 109.5
H15A C15 H15C 109.5
H15B C15 H15C 109.5
C17 C16 C10 123.7(4)
C17 C16 Sn1 114.7(3)
C10 C16 Sn1 121.5(3)
C16 C17 H17B 114(3)
C16 C17 H17A 124(2)
H17B C17 H17A 122(4)
Sn1 C18 H18A 109.5
Sn1 C18 H18B 109.5
H18A C18 H18B 109.5
Sn1 C18 H18C 109.5
H18A C18 H18C 109.5
H18B C18 H18C 109.5
Sn1 C19 H19A 109.5
Sn1 C19 H19B 109.5
H19A C19 H19B 109.5
Sn1 C19 H19C 109.5
H19A C19 H19C 109.5
H19B C19 H19C 109.5
Sn1 C20 H20A 109.5
Sn1 C20 H20B 109.5
H20A C20 H20B 109.5
Sn1 C20 H20C 109.5
H20A C20 H20C 109.5
H20B C20 H20C 109.5

loop_
_geom_bond_atom_site_label_1
_geom_bond_atom_site_label_2
_geom_bond_distance
Sn1 C18 2.132(5)
Sn1 C20 2.132(5)
Sn1 C19 2.138(5)
Sn1 C16 2.160(4)
S1 O2 1.422(3)
S1 O1 1.435(5)
S1 N1 1.606(3)
S1 C5 1.765(4)
S2 O3 1.466(4)
S2 N2 1.662(4)
S2 C12 1.843(4)
N1 C11 1.468(5)
N1 C8 1.490(8)
N2 C9 1.471(4)
N2 H2A 0.94(3)
C1 C2 1.502(6)
C1 H1A 0.9600
C1 H1B 0.9600
C1 H1C 0.9600
C2 C7 1.384(6)
C2 C3 1.385(7)
C3 C4 1.377(6)
C3 H3 0.9300
C4 C5 1.362(6)
C4 H4 0.9300
C5 C6 1.376(6)
C6 C7 1.385(6)
C6 H6 0.9300
C7 H7 0.9300
C8 C9 1.516(5)
C8 H8A 0.94(4)
C8 H8B 0.98(4)
C9 C10 1.534(6)
C9 H9 0.94(4)
C10 C16 1.491(5)
C10 C11 1.556(6)
C10 H10 0.99(3)
C11 H11A 0.95(3)
C11 H11B 0.97(4)
C12 C15 1.489(8)
C12 C13 1.500(6)
C12 C14 1.523(8)
C13 H13A 0.9600
C13 H13B 0.9600
C13 H13C 0.9600
C14 H14A 0.9600
C14 H14B 0.9600
C14 H14C 0.9600
C15 H15A 0.9600
C15 H15B 0.9600
C15 H15C 0.9600
C16 C17 1.312(7)
C17 H17B 0.92(5)
C17 H17A 1.07(4)
C18 H18A 0.9600
C18 H18B 0.9600
C18 H18C 0.9600
C19 H19A 0.9600
C19 H19B 0.9600
C19 H19C 0.9600
C20 H20A 0.9600
C20 H20B 0.9600
C20 H20C 0.9600
